data_7241605
loop_
_publ_author_name
'Ma, Xiaoyu'
'Zhu, Bingqing'
'Yang, Zeen'
'Jiang, Yuhang'
'Mei, Xuefeng'

_publ_section_title
;
 Stabilizing photo-sensitive colchicine through rebalancing electron
 distribution of the reactive tropolone ring
;
_journal_issue 1
_journal_name_full CrystEngComm
_journal_page_first 30
_journal_page_last 34
_journal_paper_doi 10.1039/D0CE01551B
_journal_volume 23
_journal_year 2021
_chemical_formula_moiety 'C10 H7 O3 S, C10 H13 O2, H2 O'
_chemical_formula_sum 'C20 H22 O6 S'
_chemical_formula_weight 390.43
_space_group_crystal_system monoclinic
_space_group_IT_number 9
_space_group_name_Hall 'C -2yc'
_space_group_name_H-M_alt 'C 1 c 1'
_atom_sites_solution_hydrogens mixed
_audit_creation_date 2020-11-12
_audit_creation_method
;
Olex2 1.2
(compiled 2018.05.29 svn.r3508 for OlexSys, GUI svn.r5506)
;
_audit_update_record
;
2020-11-13 deposited with the CCDC.	2020-11-23 downloaded from the CCDC.
;
_cell_angle_alpha 90
_cell_angle_beta 101.052(2)
_cell_angle_gamma 90
_cell_formula_units_Z 4
_cell_length_a 9.2402(4)
_cell_length_b 31.6946(17)
_cell_length_c 6.4645(3)
_cell_measurement_reflns_used 4540
_cell_measurement_temperature 180
_cell_measurement_theta_max 27.44
_cell_measurement_theta_min 2.34
_cell_volume 1858.11(15)
_computing_cell_refinement 'SAINT V8.38A (?, 2016)'
_computing_data_reduction 'SAINT V8.38A (?, 2016)'
_computing_molecular_graphics 'Olex2 (Dolomanov et al., 2009)'
_computing_publication_material 'Olex2 (Dolomanov et al., 2009)'
_computing_structure_refinement 'ShelXL (Sheldrick, 2015)'
_computing_structure_solution 'ShelXT (Sheldrick, 2015)'
_diffrn_ambient_temperature 180.0
_diffrn_measured_fraction_theta_full 0.997
_diffrn_measured_fraction_theta_max 0.996
_diffrn_measurement_device_type 'Bruker APEX-II CCD'
_diffrn_measurement_method '\f and \w scans'
_diffrn_radiation_type MoK\a
_diffrn_radiation_wavelength 0.71073
_diffrn_reflns_av_R_equivalents 0.0340
_diffrn_reflns_av_unetI/netI 0.0383
_diffrn_reflns_Laue_measured_fraction_full 0.997
_diffrn_reflns_Laue_measured_fraction_max 0.996
_diffrn_reflns_limit_h_max 11
_diffrn_reflns_limit_h_min -11
_diffrn_reflns_limit_k_max 41
_diffrn_reflns_limit_k_min -41
_diffrn_reflns_limit_l_max 8
_diffrn_reflns_limit_l_min -8
_diffrn_reflns_number 11234
_diffrn_reflns_point_group_measured_fraction_full 0.906
_diffrn_reflns_point_group_measured_fraction_max 0.863
_diffrn_reflns_theta_full 25.242
_diffrn_reflns_theta_max 27.493
_diffrn_reflns_theta_min 2.336
_diffrn_standards_number 0
_exptl_absorpt_coefficient_mu 0.209
_exptl_absorpt_correction_T_max 0.7456
_exptl_absorpt_correction_T_min 0.7003
_exptl_absorpt_correction_type multi-scan
_exptl_absorpt_process_details
'SADABS-2016/2 (Bruker,2016/2) was used for absorption correction. wR2(int) was 0.0875 before and 0.0497 after correction. The Ratio of minimum to maximum transmission is 0.9392. The \l/2 correction factor is Not present.'
_exptl_crystal_colour 'clear light brown'
_exptl_crystal_colour_lustre clear
_exptl_crystal_colour_modifier light
_exptl_crystal_colour_primary brown
_exptl_crystal_density_diffrn 1.396
_exptl_crystal_description plate
_exptl_crystal_F_000 824
_exptl_crystal_size_max 0.2
_exptl_crystal_size_mid 0.2
_exptl_crystal_size_min 0.1
_refine_diff_density_max 0.174
_refine_diff_density_min -0.195
_refine_diff_density_rms 0.038
_refine_ls_abs_structure_details
;
 Flack x determined using 1256 quotients [(I+)-(I-)]/[(I+)+(I-)]
 (Parsons, Flack and Wagner, Acta Cryst. B69 (2013) 249-259).
;
_refine_ls_abs_structure_Flack 0.05(3)
_refine_ls_extinction_method none
_refine_ls_goodness_of_fit_ref 1.066
_refine_ls_hydrogen_treatment constr
_refine_ls_matrix_type full
_refine_ls_number_parameters 251
_refine_ls_number_reflns 3687
_refine_ls_number_restraints 2
_refine_ls_restrained_S_all 1.066
_refine_ls_R_factor_all 0.0400
_refine_ls_R_factor_gt 0.0345
_refine_ls_shift/su_max 0.000
_refine_ls_shift/su_mean 0.000
_refine_ls_structure_factor_coef Fsqd
_refine_ls_weighting_details 'w=1/[\s^2^(Fo^2^)+(0.0296P)^2^+0.4961P] where P=(Fo^2^+2Fc^2^)/3'
_refine_ls_weighting_scheme calc
_refine_ls_wR_factor_gt 0.0690
_refine_ls_wR_factor_ref 0.0713
_reflns_Friedel_coverage 0.725
_reflns_Friedel_fraction_full 0.814
_reflns_Friedel_fraction_max 0.729
_reflns_number_gt 3381
_reflns_number_total 3687
_reflns_threshold_expression 'I > 2\s(I)'
_cod_data_source_file d0ce01551b2.cif
_cod_data_source_block 22019951_0m
_cod_depositor_comments 'Adding full bibliography for 7241604--7241616.cif.'
_cod_database_code 7241605
_shelx_shelxl_version_number 2014/7
_shelx_space_group_comment
;
The symmetry employed for this shelxl refinement is uniquely defined
by the following loop, which should always be used as a source of
symmetry information in preference to the above space-group names.
They are only intended as comments.
;
_shelx_estimated_absorpt_t_max 0.979
_shelx_estimated_absorpt_t_min 0.959
_olex2_refinement_description
;
1. Fixed Uiso
 At 1.2 times of:
  All C(H) groups
 At 1.5 times of:
  All C(H,H,H) groups, All O(H) groups, All O(H,H) groups
2.a Free rotating group:
 O6(H6A,H6B)
2.b Ternary CH refined with riding coordinates:
 C8(H8)
2.c Aromatic/amide H refined with riding coordinates:
 C3(H3), C13(H13), C5(H5), C6(H6), C11(H11), C7(H7), C19(H19), C17(H17),
 C14(H14), C18(H18), C16(H16)
2.d Idealised Me refined as rotating group:
 C9(H9A,H9B,H9C), C10(H10A,H10B,H10C)
2.e Idealised tetrahedral OH refined as rotating group:
 O1(H1), O2(H2)
;
_olex2_submission_special_instructions 'No special instructions were received'

loop_
_space_group_symop_operation_xyz
'x, y, z'
'x, -y, z+1/2'
'x+1/2, y+1/2, z'
'x+1/2, -y+1/2, z+1/2'

loop_
_atom_site_label
_atom_site_type_symbol
_atom_site_fract_x
_atom_site_fract_y
_atom_site_fract_z
_atom_site_U_iso_or_equiv
_atom_site_adp_type
_atom_site_occupancy
_atom_site_site_symmetry_order
_atom_site_calc_flag
_atom_site_refinement_flags_posn
_atom_site_refinement_flags_adp
_atom_site_refinement_flags_occupancy
_atom_site_disorder_assembly
_atom_site_disorder_group
S1 S 0.67103(8) 0.39780(2) 0.54346(11) 0.02859(17) Uani 1 1 d . . . . .
O1 O 0.2757(2) 0.43422(6) 0.3840(3) 0.0249(4) Uani 1 1 d . . . . .
H1 H 0.3681 0.4323 0.4047 0.037 Uiso 1 1 calc GR . . . .
O2 O 0.48357(19) 0.48843(6) 0.4623(3) 0.0249(4) Uani 1 1 d . . . . .
H2 H 0.5466 0.5073 0.5024 0.037 Uiso 1 1 calc GR . . . .
O5 O 0.7589(2) 0.42981(6) 0.4654(3) 0.0362(5) Uani 1 1 d . . . . .
O6 O 0.6999(2) 0.53691(6) 0.5676(3) 0.0313(5) Uani 1 1 d . . . . .
H6A H 0.7126 0.5493 0.6897 0.047 Uiso 1 1 d G . . . .
H6B H 0.7021 0.5556 0.4697 0.047 Uiso 1 1 d G . . . .
O3 O 0.5253(2) 0.39341(6) 0.4107(4) 0.0392(5) Uani 1 1 d . . . . .
O4 O 0.6673(3) 0.40225(7) 0.7655(4) 0.0517(7) Uani 1 1 d . . . . .
C1 C 0.2368(3) 0.47462(8) 0.3727(4) 0.0206(6) Uani 1 1 d . . . . .
C2 C 0.3508(3) 0.50572(8) 0.4162(4) 0.0201(5) Uani 1 1 d . . . . .
C3 C 0.3340(3) 0.54950(8) 0.4187(4) 0.0206(5) Uani 1 1 d . . . . .
H3 H 0.4239 0.5647 0.4546 0.025 Uiso 1 1 calc R . . . .
C13 C 0.8256(3) 0.34286(9) 0.3407(5) 0.0310(6) Uani 1 1 d . . . . .
H13 H 0.8197 0.3643 0.2367 0.037 Uiso 1 1 calc R . . . .
C5 C 0.0642(3) 0.56074(9) 0.3136(4) 0.0261(6) Uani 1 1 d . . . . .
H5 H -0.0083 0.5823 0.2844 0.031 Uiso 1 1 calc R . . . .
C6 C 0.0111(3) 0.51995(9) 0.2860(4) 0.0265(6) Uani 1 1 d . . . . .
H6 H -0.0924 0.5175 0.2387 0.032 Uiso 1 1 calc R . . . .
C11 C 0.7702(3) 0.31897(9) 0.6716(5) 0.0267(6) Uani 1 1 d . . . . .
H11 H 0.7278 0.3240 0.7920 0.032 Uiso 1 1 calc R . . . .
C12 C 0.7624(3) 0.34924(8) 0.5200(4) 0.0248(6) Uani 1 1 d . . . . .
C7 C 0.0871(3) 0.48195(9) 0.3175(4) 0.0236(6) Uani 1 1 d . . . . .
H7 H 0.0271 0.4574 0.2982 0.028 Uiso 1 1 calc R . . . .
C20 C 0.8413(3) 0.27995(9) 0.6504(5) 0.0282(6) Uani 1 1 d . . . . .
C9 C 0.1283(3) 0.64282(10) 0.5287(5) 0.0364(7) Uani 1 1 d . . . . .
H9A H 0.0271 0.6397 0.4501 0.055 Uiso 1 1 calc GR . . . .
H9B H 0.1523 0.6729 0.5483 0.055 Uiso 1 1 calc GR . . . .
H9C H 0.1372 0.6292 0.6667 0.055 Uiso 1 1 calc GR . . . .
C8 C 0.2341(3) 0.62220(8) 0.4068(5) 0.0271(6) Uani 1 1 d . . . . .
H8 H 0.3365 0.6264 0.4887 0.032 Uiso 1 1 calc R . . . .
C4 C 0.2083(3) 0.57484(8) 0.3778(4) 0.0232(6) Uani 1 1 d . . . . .
C15 C 0.9047(3) 0.27347(9) 0.4699(5) 0.0292(6) Uani 1 1 d . . . . .
C19 C 0.8531(3) 0.24759(10) 0.8034(5) 0.0386(8) Uani 1 1 d . . . . .
H19 H 0.8097 0.2514 0.9239 0.046 Uiso 1 1 calc R . . . .
C17 C 0.9885(4) 0.20472(10) 0.6016(6) 0.0439(9) Uani 1 1 d . . . . .
H17 H 1.0390 0.1791 0.5871 0.053 Uiso 1 1 calc R . . . .
C14 C 0.8950(3) 0.30580(10) 0.3174(5) 0.0344(7) Uani 1 1 d . . . . .
H14 H 0.9377 0.3016 0.1965 0.041 Uiso 1 1 calc R . . . .
C18 C 0.9257(4) 0.21110(10) 0.7805(6) 0.0455(9) Uani 1 1 d . . . . .
H18 H 0.9340 0.1899 0.8858 0.055 Uiso 1 1 calc R . . . .
C10 C 0.2243(4) 0.64378(10) 0.1927(5) 0.0454(9) Uani 1 1 d . . . . .
H10A H 0.1264 0.6389 0.1062 0.068 Uiso 1 1 calc GR . . . .
H10B H 0.2998 0.6321 0.1213 0.068 Uiso 1 1 calc GR . . . .
H10C H 0.2403 0.6742 0.2137 0.068 Uiso 1 1 calc GR . . . .
C16 C 0.9782(3) 0.23461(10) 0.4493(6) 0.0403(8) Uani 1 1 d . . . . .
H16 H 1.0201 0.2296 0.3284 0.048 Uiso 1 1 calc R . . . .

loop_
_atom_site_aniso_label
_atom_site_aniso_U_11
_atom_site_aniso_U_22
_atom_site_aniso_U_33
_atom_site_aniso_U_23
_atom_site_aniso_U_13
_atom_site_aniso_U_12
S1 0.0281(4) 0.0192(3) 0.0360(4) -0.0052(3) 0.0001(3) 0.0026(3)
O1 0.0235(10) 0.0214(10) 0.0290(11) 0.0000(8) 0.0034(8) 0.0002(8)
O2 0.0186(10) 0.0209(10) 0.0339(11) 0.0002(8) 0.0016(8) 0.0023(8)
O5 0.0318(11) 0.0201(10) 0.0520(14) 0.0002(9) -0.0041(9) -0.0029(8)
O6 0.0275(12) 0.0273(11) 0.0379(12) 0.0026(9) 0.0036(10) -0.0018(8)
O3 0.0247(11) 0.0247(11) 0.0639(15) -0.0102(10) -0.0022(10) 0.0021(8)
O4 0.0783(18) 0.0369(14) 0.0410(14) -0.0074(11) 0.0144(12) 0.0143(12)
C1 0.0271(15) 0.0210(13) 0.0142(12) 0.0009(10) 0.0052(10) 0.0010(10)
C2 0.0208(13) 0.0233(14) 0.0170(12) -0.0013(11) 0.0056(10) 0.0037(10)
C3 0.0178(13) 0.0237(14) 0.0197(13) -0.0010(11) 0.0020(10) 0.0003(10)
C13 0.0338(16) 0.0240(15) 0.0363(16) 0.0008(13) 0.0096(12) 0.0006(12)
C5 0.0237(15) 0.0287(16) 0.0244(15) -0.0016(12) 0.0011(11) 0.0059(12)
C6 0.0193(14) 0.0346(17) 0.0245(15) 0.0002(12) 0.0014(10) 0.0011(11)
C11 0.0249(15) 0.0238(15) 0.0304(15) -0.0025(12) 0.0031(11) -0.0005(11)
C12 0.0206(14) 0.0191(13) 0.0330(15) -0.0040(12) 0.0009(11) 0.0008(10)
C7 0.0234(14) 0.0272(15) 0.0197(13) -0.0018(11) 0.0025(10) -0.0037(11)
C20 0.0224(15) 0.0236(15) 0.0361(16) -0.0008(12) -0.0002(12) -0.0009(11)
C9 0.0398(19) 0.0300(16) 0.0392(18) -0.0087(14) 0.0065(14) 0.0077(12)
C8 0.0261(15) 0.0205(14) 0.0331(16) -0.0044(12) 0.0022(12) 0.0038(11)
C4 0.0260(14) 0.0246(14) 0.0188(13) -0.0003(11) 0.0036(10) 0.0034(11)
C15 0.0220(14) 0.0229(15) 0.0415(18) -0.0053(13) 0.0031(12) -0.0022(11)
C19 0.0376(18) 0.0330(17) 0.0422(19) 0.0033(15) -0.0001(14) 0.0011(13)
C17 0.0309(17) 0.0243(17) 0.073(3) -0.0002(16) 0.0004(16) 0.0054(13)
C14 0.0325(17) 0.0305(17) 0.0432(19) -0.0042(14) 0.0154(13) -0.0009(13)
C18 0.0402(19) 0.0278(18) 0.063(2) 0.0113(17) -0.0053(16) 0.0033(14)
C10 0.068(2) 0.0246(17) 0.048(2) 0.0001(15) 0.0230(19) -0.0017(15)
C16 0.0266(16) 0.0313(18) 0.063(2) -0.0100(17) 0.0078(14) 0.0024(13)

loop_
_atom_type_symbol
_atom_type_description
_atom_type_scat_dispersion_real
_atom_type_scat_dispersion_imag
_atom_type_scat_source
C C 0.0033 0.0016 'International Tables Vol C Tables 4.2.6.8 and 6.1.1.4'
H H 0.0000 0.0000 'International Tables Vol C Tables 4.2.6.8 and 6.1.1.4'
O O 0.0106 0.0060 'International Tables Vol C Tables 4.2.6.8 and 6.1.1.4'
S S 0.1246 0.1234 'International Tables Vol C Tables 4.2.6.8 and 6.1.1.4'

loop_
_geom_angle_atom_site_label_1
_geom_angle_atom_site_label_2
_geom_angle_atom_site_label_3
_geom_angle
_geom_angle_site_symmetry_1
_geom_angle_site_symmetry_3
_geom_angle_publ_flag
O5 S1 O3 112.20(13) . . ?
O5 S1 C12 105.64(13) . . ?
O3 S1 C12 105.52(12) . . ?
O4 S1 O5 113.45(14) . . ?
O4 S1 O3 113.42(15) . . ?
O4 S1 C12 105.73(14) . . ?
C1 O1 H1 109.5 . . ?
C2 O2 H2 109.5 . . ?
H6A O6 H6B 109.5 . . ?
O1 C1 C2 118.2(2) . . ?
O1 C1 C7 115.1(2) . . ?
C7 C1 C2 126.8(2) . . ?
O2 C2 C1 112.0(2) . . ?
O2 C2 C3 120.6(2) . . ?
C3 C2 C1 127.4(2) . . ?
C2 C3 H3 114.3 . . ?
C4 C3 C2 131.3(2) . . ?
C4 C3 H3 114.3 . . ?
C12 C13 H13 120.2 . . ?
C14 C13 H13 120.2 . . ?
C14 C13 C12 119.6(3) . . ?
C6 C5 H5 115.3 . . ?
C6 C5 C4 129.4(3) . . ?
C4 C5 H5 115.3 . . ?
C5 C6 H6 115.3 . . ?
C5 C6 C7 129.4(3) . . ?
C7 C6 H6 115.3 . . ?
C12 C11 H11 119.8 . . ?
C12 C11 C20 120.4(3) . . ?
C20 C11 H11 119.8 . . ?
C13 C12 S1 118.3(2) . . ?
C11 C12 S1 120.6(2) . . ?
C11 C12 C13 121.2(3) . . ?
C1 C7 C6 129.6(3) . . ?
C1 C7 H7 115.2 . . ?
C6 C7 H7 115.2 . . ?
C15 C20 C11 118.5(3) . . ?
C19 C20 C11 122.7(3) . . ?
C19 C20 C15 118.8(3) . . ?
H9A C9 H9B 109.5 . . ?
H9A C9 H9C 109.5 . . ?
H9B C9 H9C 109.5 . . ?
C8 C9 H9A 109.5 . . ?
C8 C9 H9B 109.5 . . ?
C8 C9 H9C 109.5 . . ?
C9 C8 H8 107.8 . . ?
C9 C8 C4 112.8(2) . . ?
C9 C8 C10 110.2(2) . . ?
C4 C8 H8 107.8 . . ?
C4 C8 C10 110.4(2) . . ?
C10 C8 H8 107.8 . . ?
C3 C4 C8 116.0(2) . . ?
C5 C4 C3 125.9(3) . . ?
C5 C4 C8 118.1(2) . . ?
C20 C15 C16 118.8(3) . . ?
C14 C15 C20 119.2(3) . . ?
C14 C15 C16 122.0(3) . . ?
C20 C19 H19 119.5 . . ?
C18 C19 C20 121.0(3) . . ?
C18 C19 H19 119.5 . . ?
C18 C17 H17 119.5 . . ?
C16 C17 H17 119.5 . . ?
C16 C17 C18 121.0(3) . . ?
C13 C14 C15 121.1(3) . . ?
C13 C14 H14 119.4 . . ?
C15 C14 H14 119.4 . . ?
C19 C18 C17 120.2(3) . . ?
C19 C18 H18 119.9 . . ?
C17 C18 H18 119.9 . . ?
C8 C10 H10A 109.5 . . ?
C8 C10 H10B 109.5 . . ?
C8 C10 H10C 109.5 . . ?
H10A C10 H10B 109.5 . . ?
H10A C10 H10C 109.5 . . ?
H10B C10 H10C 109.5 . . ?
C15 C16 H16 119.9 . . ?
C17 C16 C15 120.3(3) . . ?
C17 C16 H16 119.9 . . ?

loop_
_geom_bond_atom_site_label_1
_geom_bond_atom_site_label_2
_geom_bond_distance
_geom_bond_site_symmetry_2
_geom_bond_publ_flag
S1 O5 1.450(2) . ?
S1 O3 1.458(2) . ?
S1 O4 1.449(2) . ?
S1 C12 1.776(3) . ?
O1 H1 0.8400 . ?
O1 C1 1.328(3) . ?
O2 H2 0.8400 . ?
O2 C2 1.325(3) . ?
O6 H6A 0.8701 . ?
O6 H6B 0.8701 . ?
C1 C2 1.430(4) . ?
C1 C7 1.381(4) . ?
C2 C3 1.397(4) . ?
C3 H3 0.9500 . ?
C3 C4 1.394(4) . ?
C13 H13 0.9500 . ?
C13 C12 1.409(4) . ?
C13 C14 1.360(4) . ?
C5 H5 0.9500 . ?
C5 C6 1.382(4) . ?
C5 C4 1.390(4) . ?
C6 H6 0.9500 . ?
C6 C7 1.389(4) . ?
C11 H11 0.9500 . ?
C11 C12 1.363(4) . ?
C11 C20 1.419(4) . ?
C7 H7 0.9500 . ?
C20 C15 1.418(4) . ?
C20 C19 1.414(4) . ?
C9 H9A 0.9800 . ?
C9 H9B 0.9800 . ?
C9 H9C 0.9800 . ?
C9 C8 1.517(4) . ?
C8 H8 1.0000 . ?
C8 C4 1.526(4) . ?
C8 C10 1.530(4) . ?
C15 C14 1.413(4) . ?
C15 C16 1.425(4) . ?
C19 H19 0.9500 . ?
C19 C18 1.359(5) . ?
C17 H17 0.9500 . ?
C17 C18 1.404(5) . ?
C17 C16 1.356(5) . ?
C14 H14 0.9500 . ?
C18 H18 0.9500 . ?
C10 H10A 0.9800 . ?
C10 H10B 0.9800 . ?
C10 H10C 0.9800 . ?
C16 H16 0.9500 . ?
